data_4066805
loop_
_publ_author_name
'Yoshida, Keita'
'Yamaguchi, Shigeru'
'Osuka, Atsuhiro'
'Shinokubo, Hiroshi'

_publ_section_title
;
 Platinum(II) and Platinum(IV) Porphyrin Pincer Complexes: Synthesis,
 Structures, and Reactivity
;
_journal_issue 17
_journal_name_full Organometallics
_journal_page_first 3997
_journal_paper_doi 10.1021/om100644n
_journal_volume 29
_journal_year 2010
_chemical_formula_sum 'C73 H78 Cl6 N6 Ni Pt'
_chemical_formula_weight 1505.91
_chemical_name_systematic
; 
 ? 
;
_space_group_IT_number 15
_symmetry_cell_setting monoclinic
_symmetry_space_group_name_Hall '-C 2yc'
_symmetry_space_group_name_H-M 'C 1 2/c 1'
_atom_sites_solution_hydrogens geom
_atom_sites_solution_primary direct
_atom_sites_solution_secondary difmap
_audit_creation_method SHELXL-97
_cell_angle_alpha 90.000(5)
_cell_angle_beta 125.799(5)
_cell_angle_gamma 90.000(5)
_cell_formula_units_Z 8
_cell_length_a 42.745(5)
_cell_length_b 14.683(5)
_cell_length_c 27.725(5)
_cell_measurement_temperature 153(2)
_cell_volume 14113(6)
_computing_cell_refinement 'Bruker SMART'
_computing_data_collection 'Bruker SMART'
_computing_data_reduction 'Bruker SAINT'
_computing_molecular_graphics 'Bruker SHELXTL'
_computing_publication_material 'Bruker SHELXTL'
_computing_structure_refinement 'SHELXL-97 (Sheldrick, 1997)'
_computing_structure_solution 'SHELXS-97 (Sheldrick, 1990)'
_diffrn_ambient_temperature 153(2)
_diffrn_detector_area_resol_mean 8.366
_diffrn_measured_fraction_theta_full 0.996
_diffrn_measured_fraction_theta_max 0.996
_diffrn_measurement_device_type 'CCD area detector'
_diffrn_measurement_method 'phi and omega scans'
_diffrn_radiation_monochromator graphite
_diffrn_radiation_source 'fine-focus sealed tube'
_diffrn_radiation_type MoK\a
_diffrn_radiation_wavelength 0.71069
_diffrn_reflns_av_R_equivalents 0.0599
_diffrn_reflns_av_sigmaI/netI 0.0657
_diffrn_reflns_limit_h_max 56
_diffrn_reflns_limit_h_min -53
_diffrn_reflns_limit_k_max 10
_diffrn_reflns_limit_k_min -19
_diffrn_reflns_limit_l_max 36
_diffrn_reflns_limit_l_min -35
_diffrn_reflns_number 51484
_diffrn_reflns_theta_full 28.31
_diffrn_reflns_theta_max 28.31
_diffrn_reflns_theta_min 1.17
_exptl_absorpt_coefficient_mu 2.52
_exptl_absorpt_correction_T_max 0.8335
_exptl_absorpt_correction_T_min 0.6669
_exptl_absorpt_correction_type empirical
_exptl_crystal_colour green
_exptl_crystal_density_diffrn 1.418
_exptl_crystal_density_method 'not measured'
_exptl_crystal_description prism
_exptl_crystal_F_000 3064
_exptl_crystal_size_max 0.35
_exptl_crystal_size_mid 0.30
_exptl_crystal_size_min 0.15
_refine_diff_density_max 3.323
_refine_diff_density_min -2.291
_refine_diff_density_rms 0.216
_refine_ls_extinction_method none
_refine_ls_goodness_of_fit_ref 0.992
_refine_ls_hydrogen_treatment constr
_refine_ls_matrix_type full
_refine_ls_number_parameters 795
_refine_ls_number_reflns 17505
_refine_ls_number_restraints 12
_refine_ls_restrained_S_all 1.032
_refine_ls_R_factor_all 0.0636
_refine_ls_R_factor_gt 0.0519
_refine_ls_shift/su_max 0.004
_refine_ls_shift/su_mean 0.000
_refine_ls_structure_factor_coef Fsqd
_refine_ls_weighting_details 'calc w=1/[\s^2^(Fo^2^)+(0.1014P)^2^+0.0000P] where P=(Fo^2^+2Fc^2^)/3'
_refine_ls_weighting_scheme calc
_refine_ls_wR_factor_gt 0.1428
_refine_ls_wR_factor_ref 0.1491
_reflns_number_gt 13864
_reflns_number_total 17505
_reflns_threshold_expression >2sigma(I)
_cod_data_source_file om100644n_si_001.cif
_cod_data_source_block 3
_cod_depositor_comments
;
The following automatic conversions were performed:

'_symmetry_cell_setting' value 'Monoclinic' changed to 'monoclinic'
according to /home/saulius/struct/CIF-dictionaries/cif_core.dic
dictionary named 'cif_core.dic' version 2.4.1 from 2010-06-29.

Automatic conversion script
Id: cif_fix_values 1715 2011-07-08 13:25:40Z adriana 
;
_cod_original_sg_symbol_H-M 'C 2/c'
_cod_database_code 4066805

loop_
_symmetry_equiv_pos_as_xyz
'x, y, z'
'-x, y, -z+1/2'
'x+1/2, y+1/2, z'
'-x+1/2, y+1/2, -z+1/2'
'-x, -y, -z'
'x, -y, z-1/2'
'-x+1/2, -y+1/2, -z'
'x+1/2, -y+1/2, z-1/2'

loop_
_atom_site_label
_atom_site_type_symbol
_atom_site_fract_x
_atom_site_fract_y
_atom_site_fract_z
_atom_site_U_iso_or_equiv
_atom_site_adp_type
_atom_site_occupancy
_atom_site_symmetry_multiplicity
_atom_site_calc_flag
_atom_site_refinement_flags
_atom_site_disorder_group
C1 C 0.78470(11) 0.6942(3) 0.15508(18) 0.0196(8) Uani 1 1 d . .
C2 C 0.75855(12) 0.6427(3) 0.10133(19) 0.0220(8) Uani 1 1 d . .
C3 C 0.77281(12) 0.5572(3) 0.1112(2) 0.0251(9) Uani 1 1 d . .
H3 H 0.7612 0.5070 0.0846 0.030 Uiso 1 1 calc R .
C4 C 0.80839(11) 0.5565(3) 0.16865(19) 0.0204(8) Uani 1 1 d . .
C5 C 0.83171(12) 0.4787(3) 0.19281(19) 0.0218(8) Uani 1 1 d . .
C6 C 0.86969(12) 0.4847(3) 0.2401(2) 0.0224(8) Uani 1 1 d . .
C7 C 0.89688(13) 0.4116(3) 0.2614(2) 0.0275(9) Uani 1 1 d . .
H7 H 0.8910 0.3497 0.2494 0.033 Uiso 1 1 calc R .
C8 C 0.93209(13) 0.4461(3) 0.3014(2) 0.0298(10) Uani 1 1 d . .
H8 H 0.9559 0.4142 0.3213 0.036 Uiso 1 1 calc R .
C9 C 0.92696(12) 0.5403(3) 0.3081(2) 0.0246(9) Uani 1 1 d . .
C10 C 0.95712(12) 0.5985(3) 0.3463(2) 0.0257(9) Uani 1 1 d . .
C11 C 0.95081(13) 0.6862(3) 0.3571(2) 0.0270(9) Uani 1 1 d . .
C12 C 0.98081(13) 0.7435(3) 0.4017(2) 0.0342(10) Uani 1 1 d . .
H12 H 1.0077 0.7321 0.4238 0.041 Uiso 1 1 calc R .
C13 C 0.96392(14) 0.8172(3) 0.4069(2) 0.0346(11) Uani 1 1 d . .
H13 H 0.9765 0.8667 0.4337 0.042 Uiso 1 1 calc R .
C14 C 0.92296(12) 0.8053(3) 0.3634(2) 0.0268(9) Uani 1 1 d . .
C15 C 0.89566(13) 0.8679(3) 0.3541(2) 0.0269(9) Uani 1 1 d . .
C16 C 0.85738(13) 0.8596(3) 0.3066(2) 0.0244(8) Uani 1 1 d . .
C17 C 0.82913(13) 0.9248(3) 0.2946(2) 0.0279(9) Uani 1 1 d . .
H17 H 0.8332 0.9754 0.3190 0.033 Uiso 1 1 calc R .
C18 C 0.79548(13) 0.9026(3) 0.2427(2) 0.0246(9) Uani 1 1 d . .
C19 C 0.80305(12) 0.8209(3) 0.2219(2) 0.0220(8) Uani 1 1 d . .
C20 C 0.77668(12) 0.7778(3) 0.16834(19) 0.0212(8) Uani 1 1 d . .
C21 C 0.81367(12) 0.3888(3) 0.16466(19) 0.0224(8) Uani 1 1 d . .
C22 C 0.78234(13) 0.3611(3) 0.1637(2) 0.0249(9) Uani 1 1 d . .
H22 H 0.7730 0.4002 0.1800 0.030 Uiso 1 1 calc R .
C23 C 0.76401(12) 0.2778(3) 0.1396(2) 0.0248(9) Uani 1 1 d . .
C24 C 0.77814(13) 0.2228(3) 0.1156(2) 0.0290(9) Uani 1 1 d . .
H24 H 0.7665 0.1652 0.0997 0.035 Uiso 1 1 calc R .
C25 C 0.80898(13) 0.2494(3) 0.1142(2) 0.0302(10) Uani 1 1 d . .
C26 C 0.82627(14) 0.3333(3) 0.1384(2) 0.0272(9) Uani 1 1 d . .
H26 H 0.8469 0.3530 0.1371 0.033 Uiso 1 1 calc R .
C27 C 0.73037(13) 0.2517(3) 0.1423(2) 0.0292(10) Uani 1 1 d . .
C28 C 0.71264(16) 0.1588(3) 0.1127(3) 0.0392(12) Uani 1 1 d . .
H28A H 0.7060 0.1586 0.0724 0.059 Uiso 1 1 calc R .
H28B H 0.6893 0.1484 0.1109 0.059 Uiso 1 1 calc R .
H28C H 0.7314 0.1104 0.1361 0.059 Uiso 1 1 calc R .
C29 C 0.74534(16) 0.2460(4) 0.2073(2) 0.0394(12) Uani 1 1 d . .
H29A H 0.7656 0.1995 0.2274 0.059 Uiso 1 1 calc R .
H29B H 0.7241 0.2296 0.2098 0.059 Uiso 1 1 calc R .
H29C H 0.7560 0.3051 0.2264 0.059 Uiso 1 1 calc R .
C30 C 0.69842(16) 0.3249(3) 0.1098(3) 0.0425(13) Uani 1 1 d . .
H30A H 0.7084 0.3833 0.1305 0.064 Uiso 1 1 calc R .
H30B H 0.6763 0.3065 0.1095 0.064 Uiso 1 1 calc R .
H30C H 0.6903 0.3312 0.0688 0.064 Uiso 1 1 calc R .
C31 C 0.82401(17) 0.1850(4) 0.0880(3) 0.0425(13) Uani 1 1 d . .
C32 C 0.7907(2) 0.1400(5) 0.0307(3) 0.0638(19) Uani 1 1 d . .
H32A H 0.7755 0.1869 0.0005 0.096 Uiso 1 1 calc R .
H32B H 0.7742 0.1074 0.0387 0.096 Uiso 1 1 calc R .
H32C H 0.8010 0.0970 0.0163 0.096 Uiso 1 1 calc R .
C33 C 0.8484(3) 0.2341(6) 0.0734(5) 0.102(4) Uani 1 1 d . .
H33A H 0.8337 0.2853 0.0469 0.153 Uiso 1 1 calc R .
H33B H 0.8554 0.1921 0.0537 0.153 Uiso 1 1 calc R .
H33C H 0.8718 0.2569 0.1102 0.153 Uiso 1 1 calc R .
C34 C 0.8455(3) 0.1072(6) 0.1325(4) 0.091(3) Uani 1 1 d . .
H34A H 0.8504 0.0582 0.1137 0.137 Uiso 1 1 calc R .
H34B H 0.8297 0.0838 0.1449 0.137 Uiso 1 1 calc R .
H34C H 0.8701 0.1298 0.1674 0.137 Uiso 1 1 calc R .
C35 C 0.99788(12) 0.5655(3) 0.3776(2) 0.0279(9) Uani 1 1 d . .
C36 C 1.01371(13) 0.5014(3) 0.4228(2) 0.0303(10) Uani 1 1 d . .
H36 H 0.9990 0.4804 0.4362 0.036 Uiso 1 1 calc R .
C37 C 1.05077(13) 0.4671(3) 0.4492(2) 0.0312(10) Uani 1 1 d . .
C38 C 1.07141(13) 0.4997(3) 0.4283(2) 0.0339(11) Uani 1 1 d . .
H38 H 1.0967 0.4771 0.4457 0.041 Uiso 1 1 calc R .
C39 C 1.05664(13) 0.5636(4) 0.3832(2) 0.0318(10) Uani 1 1 d . .
C40 C 1.01921(13) 0.5972(3) 0.3583(2) 0.0300(10) Uani 1 1 d . .
H40 H 1.0086 0.6421 0.3278 0.036 Uiso 1 1 calc R .
C41 C 1.06808(14) 0.3988(4) 0.5009(3) 0.0406(12) Uani 1 1 d . .
C42 C 1.0390(2) 0.3278(5) 0.4887(4) 0.083(3) Uani 1 1 d . .
H42A H 1.0517 0.2798 0.5189 0.124 Uiso 1 1 calc R .
H42B H 1.0276 0.3013 0.4492 0.124 Uiso 1 1 calc R .
H42C H 1.0187 0.3559 0.4899 0.124 Uiso 1 1 calc R .
C43 C 1.1031(2) 0.3506(5) 0.5100(4) 0.080(3) Uani 1 1 d . .
H43A H 1.1112 0.3002 0.5381 0.120 Uiso 1 1 calc R .
H43B H 1.1244 0.3941 0.5258 0.120 Uiso 1 1 calc R .
H43C H 1.0961 0.3268 0.4718 0.120 Uiso 1 1 calc R .
C44 C 1.0798(3) 0.4510(6) 0.5560(3) 0.090(3) Uani 1 1 d . .
H44A H 1.0567 0.4699 0.5529 0.135 Uiso 1 1 calc R .
H44B H 1.0946 0.5050 0.5598 0.135 Uiso 1 1 calc R .
H44C H 1.0958 0.4121 0.5910 0.135 Uiso 1 1 calc R .
C45 C 1.07975(14) 0.6026(4) 0.3615(2) 0.0404(13) Uani 1 1 d . .
C46 C 1.11436(15) 0.5411(4) 0.3802(3) 0.0459(14) Uani 1 1 d . .
H46A H 1.1323 0.5393 0.4236 0.069 Uiso 1 1 calc R .
H46B H 1.1276 0.5654 0.3637 0.069 Uiso 1 1 calc R .
H46C H 1.1052 0.4793 0.3650 0.069 Uiso 1 1 calc R .
C47 C 1.05465(17) 0.6089(6) 0.2936(3) 0.066(2) Uani 1 1 d . .
H47A H 1.0453 0.5481 0.2766 0.099 Uiso 1 1 calc R .
H47B H 1.0700 0.6336 0.2808 0.099 Uiso 1 1 calc R .
H47C H 1.0326 0.6490 0.2801 0.099 Uiso 1 1 calc R .
C48 C 1.09316(16) 0.6984(4) 0.3871(3) 0.0492(14) Uani 1 1 d . .
H48A H 1.0709 0.7350 0.3769 0.074 Uiso 1 1 calc R .
H48B H 1.1056 0.7268 0.3705 0.074 Uiso 1 1 calc R .
H48C H 1.1116 0.6947 0.4305 0.074 Uiso 1 1 calc R .
C49 C 0.90667(13) 0.9477(3) 0.3941(2) 0.0299(10) Uani 1 1 d . .
C50 C 0.91265(15) 0.9389(3) 0.4490(2) 0.0358(11) Uani 1 1 d . .
H50 H 0.9131 0.8800 0.4636 0.043 Uiso 1 1 calc R .
C51 C 0.91802(17) 1.0154(4) 0.4828(2) 0.0408(12) Uani 1 1 d . .
C52 C 0.91774(16) 1.1002(4) 0.4605(3) 0.0437(13) Uani 1 1 d . .
H52 H 0.9214 1.1526 0.4833 0.052 Uiso 1 1 calc R .
C53 C 0.91241(15) 1.1122(3) 0.4067(2) 0.0371(11) Uani 1 1 d . .
C54 C 0.90702(14) 1.0334(3) 0.3735(2) 0.0328(10) Uani 1 1 d . .
H54 H 0.9036 1.0391 0.3365 0.039 Uiso 1 1 calc R .
C55 C 0.9214(2) 1.0063(4) 0.5410(3) 0.064(2) Uani 1 1 d . .
C56 C 0.9231(4) 0.9108(7) 0.5599(5) 0.125(5) Uani 1 1 d . .
H56A H 0.9474 0.8829 0.5716 0.188 Uiso 1 1 calc R .
H56B H 0.9014 0.8764 0.5269 0.188 Uiso 1 1 calc R .
H56C H 0.9215 0.9100 0.5938 0.188 Uiso 1 1 calc R .
C57 C 0.9511(4) 1.0684(8) 0.5870(4) 0.130(5) Uani 1 1 d . .
H57A H 0.9509 1.0662 0.6221 0.194 Uiso 1 1 calc R .
H57B H 0.9457 1.1307 0.5713 0.194 Uiso 1 1 calc R .
H57C H 0.9766 1.0497 0.5981 0.194 Uiso 1 1 calc R .
C58 C 0.8823(4) 1.0402(10) 0.5290(6) 0.138(5) Uani 1 1 d . .
H58A H 0.8839 1.0353 0.5657 0.208 Uiso 1 1 calc R .
H58B H 0.8610 1.0024 0.4980 0.208 Uiso 1 1 calc R .
H58C H 0.8777 1.1038 0.5159 0.208 Uiso 1 1 calc R .
C59 C 0.91075(18) 1.2050(4) 0.3801(3) 0.0489(14) Uani 1 1 d . .
C60 C 0.9179(3) 1.2835(4) 0.4228(4) 0.077(2) Uani 1 1 d . .
H60A H 0.9139 1.3420 0.4029 0.116 Uiso 1 1 calc R .
H60B H 0.9445 1.2802 0.4587 0.116 Uiso 1 1 calc R .
H60C H 0.8999 1.2780 0.4337 0.116 Uiso 1 1 calc R .
C61 C 0.94139(18) 1.2070(4) 0.3684(4) 0.063(2) Uani 1 1 d . .
H61A H 0.9375 1.1554 0.3430 0.094 Uiso 1 1 calc R .
H61B H 0.9670 1.2029 0.4062 0.094 Uiso 1 1 calc R .
H61C H 0.9393 1.2640 0.3483 0.094 Uiso 1 1 calc R .
C62 C 0.87055(17) 1.2186(4) 0.3225(3) 0.0495(14) Uani 1 1 d . .
H62A H 0.8513 1.2160 0.3309 0.074 Uiso 1 1 calc R .
H62B H 0.8653 1.1705 0.2942 0.074 Uiso 1 1 calc R .
H62C H 0.8693 1.2781 0.3054 0.074 Uiso 1 1 calc R .
C63 C 0.72897(13) 0.6819(3) 0.0440(2) 0.0264(9) Uani 1 1 d . .
C64 C 0.71518(13) 0.6328(4) -0.0085(2) 0.0327(10) Uani 1 1 d . .
H64 H 0.7208 0.5697 -0.0064 0.039 Uiso 1 1 calc R .
C65 C 0.69364(15) 0.6756(3) -0.0630(2) 0.0350(11) Uani 1 1 d . .
H65 H 0.6836 0.6424 -0.0986 0.042 Uiso 1 1 calc R .
C66 C 0.68688(14) 0.7681(4) -0.0646(2) 0.0335(11) Uani 1 1 d . .
H66 H 0.6739 0.8004 -0.1012 0.040 Uiso 1 1 calc R .
C67 C 0.69921(14) 0.8128(3) -0.0127(2) 0.0309(10) Uani 1 1 d . .
H67 H 0.6943 0.8762 -0.0141 0.037 Uiso 1 1 calc R .
C68 C 0.75866(13) 0.9421(3) 0.2219(2) 0.0253(9) Uani 1 1 d . .
C69 C 0.75676(15) 1.0106(3) 0.2552(2) 0.0309(10) Uani 1 1 d . .
H69 H 0.7798 1.0392 0.2868 0.037 Uiso 1 1 calc R .
C70 C 0.72143(16) 1.0371(3) 0.2423(2) 0.0352(11) Uani 1 1 d . .
H70 H 0.7198 1.0863 0.2630 0.042 Uiso 1 1 calc R .
C71 C 0.68881(15) 0.9909(4) 0.1990(2) 0.0352(11) Uani 1 1 d . .
H71 H 0.6647 1.0036 0.1920 0.042 Uiso 1 1 calc R .
C72 C 0.69159(14) 0.9257(3) 0.1657(2) 0.0312(10) Uani 1 1 d . .
H72 H 0.6690 0.8941 0.1356 0.037 Uiso 1 1 calc R .
C1S C 0.5614(2) 0.4207(5) 0.2451(5) 0.151(5) Uiso 1 1 d D .
H1S H 0.5551 0.4189 0.2050 0.181 Uiso 1 1 d R .
Cl1 Cl 0.66195(4) 0.90460(11) 0.03922(6) 0.0485(4) Uani 1 1 d . .
Cl2 Cl 0.69476(3) 0.71337(9) 0.12227(6) 0.0352(3) Uani 1 1 d . .
Cl3 Cl 0.75466(4) 0.95514(8) 0.09862(6) 0.0366(3) Uani 1 1 d . .
Cl4 Cl 0.5249(2) 0.3476(4) 0.2444(4) 0.141(3) Uiso 0.526(9) 1 d PD 1
Cl5 Cl 0.60646(15) 0.3777(5) 0.2914(3) 0.112(2) Uiso 0.526(9) 1 d PD 1
Cl6 Cl 0.55047(16) 0.5274(3) 0.2609(3) 0.107(2) Uiso 0.526(9) 1 d PD 1
Cl7 Cl 0.61290(16) 0.4215(6) 0.2783(3) 0.118(3) Uiso 0.474(9) 1 d PD 2
Cl8 Cl 0.5458(2) 0.5317(5) 0.2279(6) 0.156(4) Uiso 0.474(9) 1 d PD 2
Cl9 Cl 0.5360(3) 0.3292(5) 0.2255(5) 0.172(5) Uiso 0.474(9) 1 d PD 2
N1 N 0.81675(10) 0.6414(2) 0.19438(16) 0.0197(7) Uani 1 1 d . .
N2 N 0.88854(9) 0.5643(2) 0.27079(16) 0.0213(7) Uani 1 1 d . .
N3 N 0.91498(10) 0.7252(2) 0.33249(16) 0.0220(7) Uani 1 1 d . .
N4 N 0.84095(10) 0.7935(2) 0.26253(16) 0.0217(7) Uani 1 1 d . .
N5 N 0.71798(10) 0.7696(3) 0.03970(16) 0.0267(8) Uani 1 1 d . .
N6 N 0.72559(11) 0.9055(3) 0.17484(17) 0.0280(8) Uani 1 1 d . .
Ni1 Ni 0.865421(14) 0.68120(3) 0.26513(2) 0.01849(12) Uani 1 1 d . .
Pt1 Pt 0.724259(5) 0.835019(11) 0.109968(7) 0.02484(7) Uani 1 1 d . .

loop_
_atom_site_aniso_label
_atom_site_aniso_U_11
_atom_site_aniso_U_22
_atom_site_aniso_U_33
_atom_site_aniso_U_23
_atom_site_aniso_U_13
_atom_site_aniso_U_12
C1 0.0197(19) 0.0200(19) 0.021(2) 0.0008(15) 0.0133(18) 0.0002(15)
C2 0.0172(19) 0.024(2) 0.023(2) -0.0046(16) 0.0107(18) -0.0015(15)
C3 0.024(2) 0.021(2) 0.028(2) -0.0034(16) 0.0142(19) -0.0010(16)
C4 0.0214(19) 0.0161(19) 0.027(2) -0.0007(15) 0.0164(18) -0.0009(15)
C5 0.023(2) 0.0164(19) 0.030(2) -0.0037(16) 0.0179(19) -0.0022(15)
C6 0.025(2) 0.0154(19) 0.032(2) 0.0028(16) 0.020(2) 0.0014(15)
C7 0.026(2) 0.016(2) 0.034(3) 0.0029(17) 0.014(2) 0.0041(16)
C8 0.025(2) 0.019(2) 0.041(3) 0.0002(18) 0.017(2) 0.0048(17)
C9 0.022(2) 0.020(2) 0.035(2) 0.0015(17) 0.019(2) 0.0027(16)
C10 0.020(2) 0.028(2) 0.030(2) 0.0023(17) 0.0146(19) 0.0023(16)
C11 0.023(2) 0.026(2) 0.031(2) 0.0015(18) 0.015(2) 0.0010(17)
C12 0.022(2) 0.035(3) 0.037(3) -0.006(2) 0.012(2) -0.0018(18)
C13 0.025(2) 0.033(3) 0.037(3) -0.010(2) 0.013(2) -0.0064(19)
C14 0.023(2) 0.025(2) 0.029(2) -0.0047(18) 0.013(2) -0.0035(17)
C15 0.029(2) 0.022(2) 0.030(2) -0.0026(17) 0.016(2) -0.0011(17)
C16 0.028(2) 0.0168(19) 0.030(2) -0.0049(17) 0.018(2) -0.0023(16)
C17 0.036(2) 0.017(2) 0.037(3) -0.0057(17) 0.025(2) -0.0019(17)
C18 0.032(2) 0.018(2) 0.031(2) 0.0019(16) 0.023(2) 0.0043(16)
C19 0.025(2) 0.0141(19) 0.033(2) -0.0001(15) 0.020(2) 0.0010(15)
C20 0.023(2) 0.0182(19) 0.030(2) 0.0008(16) 0.0203(19) 0.0001(15)
C21 0.0208(19) 0.0165(19) 0.027(2) -0.0005(16) 0.0125(18) 0.0014(15)
C22 0.027(2) 0.0176(19) 0.032(2) -0.0060(17) 0.018(2) 0.0009(16)
C23 0.025(2) 0.017(2) 0.031(2) -0.0040(16) 0.016(2) -0.0024(16)
C24 0.031(2) 0.018(2) 0.039(3) -0.0113(18) 0.020(2) -0.0045(17)
C25 0.033(2) 0.025(2) 0.034(3) -0.0091(18) 0.021(2) 0.0006(18)
C26 0.027(2) 0.024(2) 0.036(3) 0.0004(17) 0.022(2) 0.0018(16)
C27 0.028(2) 0.022(2) 0.040(3) -0.0088(18) 0.022(2) -0.0048(17)
C28 0.038(3) 0.028(3) 0.056(4) -0.014(2) 0.030(3) -0.014(2)
C29 0.050(3) 0.034(3) 0.046(3) -0.007(2) 0.035(3) -0.008(2)
C30 0.032(3) 0.036(3) 0.063(4) -0.006(2) 0.029(3) -0.001(2)
C31 0.046(3) 0.038(3) 0.058(4) -0.014(2) 0.038(3) -0.001(2)
C32 0.082(5) 0.061(4) 0.073(5) -0.038(4) 0.060(4) -0.023(4)
C33 0.149(8) 0.078(6) 0.179(10) -0.072(6) 0.152(9) -0.053(5)
C34 0.097(6) 0.087(6) 0.086(6) 0.003(5) 0.052(5) 0.059(5)
C35 0.018(2) 0.031(2) 0.031(2) -0.0055(18) 0.012(2) 0.0011(17)
C36 0.022(2) 0.030(2) 0.040(3) -0.0001(19) 0.018(2) -0.0022(17)
C37 0.022(2) 0.027(2) 0.038(3) 0.0010(19) 0.015(2) 0.0033(17)
C38 0.021(2) 0.039(3) 0.041(3) -0.005(2) 0.018(2) 0.0018(19)
C39 0.019(2) 0.044(3) 0.027(2) -0.008(2) 0.010(2) -0.0033(19)
C40 0.022(2) 0.034(3) 0.031(2) -0.0015(19) 0.013(2) 0.0012(18)
C41 0.027(2) 0.033(3) 0.047(3) 0.014(2) 0.013(2) 0.006(2)
C42 0.041(4) 0.061(5) 0.116(7) 0.047(4) 0.029(4) 0.002(3)
C43 0.053(4) 0.080(5) 0.114(7) 0.057(5) 0.053(5) 0.038(4)
C44 0.112(7) 0.077(6) 0.051(5) 0.028(4) 0.031(5) 0.011(5)
C45 0.022(2) 0.074(4) 0.027(3) -0.003(2) 0.015(2) -0.003(2)
C46 0.031(3) 0.066(4) 0.050(3) -0.020(3) 0.028(3) -0.007(2)
C47 0.033(3) 0.134(7) 0.032(3) 0.005(4) 0.020(3) -0.007(4)
C48 0.036(3) 0.055(4) 0.064(4) 0.015(3) 0.033(3) 0.003(3)
C49 0.023(2) 0.024(2) 0.034(3) -0.0077(18) 0.012(2) -0.0020(17)
C50 0.039(3) 0.026(2) 0.040(3) -0.006(2) 0.022(3) -0.006(2)
C51 0.054(3) 0.036(3) 0.036(3) -0.011(2) 0.028(3) -0.012(2)
C52 0.049(3) 0.028(3) 0.052(3) -0.020(2) 0.029(3) -0.014(2)
C53 0.036(3) 0.023(2) 0.043(3) -0.007(2) 0.018(2) -0.0050(19)
C54 0.035(2) 0.023(2) 0.039(3) -0.0049(19) 0.021(2) -0.0059(18)
C55 0.108(6) 0.046(4) 0.057(4) -0.024(3) 0.058(4) -0.028(4)
C56 0.223(14) 0.114(8) 0.091(7) -0.031(6) 0.121(9) -0.066(9)
C57 0.191(12) 0.153(10) 0.063(6) -0.060(6) 0.084(7) -0.110(9)
C58 0.140(11) 0.210(14) 0.122(10) 0.017(9) 0.109(10) 0.007(10)
C59 0.052(3) 0.021(3) 0.064(4) 0.000(2) 0.028(3) -0.005(2)
C60 0.113(6) 0.021(3) 0.077(5) -0.004(3) 0.044(5) -0.005(3)
C61 0.049(4) 0.031(3) 0.110(6) 0.014(3) 0.047(4) -0.003(3)
C62 0.048(3) 0.040(3) 0.060(4) 0.010(3) 0.031(3) 0.004(3)
C63 0.024(2) 0.026(2) 0.031(2) 0.0001(17) 0.017(2) 0.0041(17)
C64 0.029(2) 0.032(2) 0.030(3) -0.0029(19) 0.013(2) 0.0068(19)
C65 0.029(2) 0.043(3) 0.030(3) -0.005(2) 0.015(2) 0.006(2)
C66 0.030(2) 0.046(3) 0.028(2) 0.006(2) 0.019(2) 0.011(2)
C67 0.031(2) 0.030(2) 0.035(3) 0.0057(19) 0.021(2) 0.0092(19)
C68 0.031(2) 0.022(2) 0.030(2) 0.0043(17) 0.022(2) 0.0035(17)
C69 0.040(3) 0.025(2) 0.037(3) 0.0041(18) 0.028(2) 0.0095(19)
C70 0.050(3) 0.029(2) 0.043(3) 0.006(2) 0.035(3) 0.013(2)
C71 0.038(3) 0.045(3) 0.036(3) 0.011(2) 0.029(2) 0.017(2)
C72 0.031(2) 0.038(3) 0.031(3) 0.0074(19) 0.022(2) 0.0100(19)
Cl1 0.0425(7) 0.0695(9) 0.0300(6) 0.0097(6) 0.0192(6) 0.0355(7)
Cl2 0.0283(5) 0.0413(7) 0.0401(7) -0.0032(5) 0.0223(5) -0.0026(5)
Cl3 0.0583(8) 0.0211(5) 0.0459(7) 0.0042(5) 0.0393(7) 0.0071(5)
N1 0.0207(17) 0.0148(15) 0.0270(19) 0.0006(13) 0.0158(16) 0.0021(13)
N2 0.0178(16) 0.0175(17) 0.0283(19) 0.0034(13) 0.0132(16) 0.0035(13)
N3 0.0215(17) 0.0173(17) 0.0275(19) -0.0007(14) 0.0146(16) -0.0005(13)
N4 0.0235(17) 0.0172(17) 0.0252(18) -0.0037(13) 0.0147(16) -0.0008(13)
N5 0.0259(18) 0.031(2) 0.027(2) 0.0024(15) 0.0174(17) 0.0079(15)
N6 0.033(2) 0.029(2) 0.031(2) 0.0047(15) 0.0229(19) 0.0114(16)
Ni1 0.0168(2) 0.0143(2) 0.0255(3) -0.00094(19) 0.0130(2) -0.00018(18)
Pt1 0.02607(11) 0.02557(11) 0.02560(11) 0.00347(6) 0.01665(9) 0.00987(6)

loop_
_atom_type_symbol
_atom_type_description
_atom_type_scat_dispersion_real
_atom_type_scat_dispersion_imag
_atom_type_scat_source
C C 0.0033 0.0016 'International Tables Vol C Tables 4.2.6.8 and 6.1.1.4'
H H 0.0000 0.0000 'International Tables Vol C Tables 4.2.6.8 and 6.1.1.4'
N N 0.0061 0.0033 'International Tables Vol C Tables 4.2.6.8 and 6.1.1.4'
Cl Cl 0.1484 0.1585 'International Tables Vol C Tables 4.2.6.8 and 6.1.1.4'
Ni Ni 0.3393 1.1124 'International Tables Vol C Tables 4.2.6.8 and 6.1.1.4'
Pt Pt -1.7033 8.3905 'International Tables Vol C Tables 4.2.6.8 and 6.1.1.4'

loop_
_geom_angle_atom_site_label_1
_geom_angle_atom_site_label_2
_geom_angle_atom_site_label_3
_geom_angle
_geom_angle_site_symmetry_3
C20 C1 N1 125.0(4) .
C20 C1 C2 125.2(4) .
N1 C1 C2 109.3(4) .
C3 C2 C1 107.0(4) .
C3 C2 C63 126.2(4) .
C1 C2 C63 125.1(4) .
C2 C3 C4 107.1(4) .
C2 C3 H3 126.5 .
C4 C3 H3 126.5 .
N1 C4 C5 126.4(4) .
N1 C4 C3 111.0(3) .
C5 C4 C3 122.5(4) .
C6 C5 C4 121.3(4) .
C6 C5 C21 121.1(4) .
C4 C5 C21 117.6(4) .
C5 C6 N2 125.3(4) .
C5 C6 C7 124.7(4) .
N2 C6 C7 109.7(4) .
C8 C7 C6 107.8(4) .
C8 C7 H7 126.1 .
C6 C7 H7 126.1 .
C7 C8 C9 106.9(4) .
C7 C8 H8 126.6 .
C9 C8 H8 126.6 .
N2 C9 C10 125.7(4) .
N2 C9 C8 110.8(4) .
C10 C9 C8 123.5(4) .
C11 C10 C9 121.8(4) .
C11 C10 C35 118.8(4) .
C9 C10 C35 119.3(4) .
C10 C11 N3 125.3(4) .
C10 C11 C12 123.2(4) .
N3 C11 C12 111.0(4) .
C13 C12 C11 107.4(4) .
C13 C12 H12 126.3 .
C11 C12 H12 126.3 .
C12 C13 C14 106.1(4) .
C12 C13 H13 127.0 .
C14 C13 H13 127.0 .
N3 C14 C15 125.1(4) .
N3 C14 C13 111.2(4) .
C15 C14 C13 123.7(4) .
C16 C15 C14 121.3(4) .
C16 C15 C49 117.5(4) .
C14 C15 C49 121.2(4) .
C15 C16 N4 127.4(4) .
C15 C16 C17 122.4(4) .
N4 C16 C17 110.0(4) .
C18 C17 C16 108.5(4) .
C18 C17 H17 125.8 .
C16 C17 H17 125.8 .
C17 C18 C68 124.1(4) .
C17 C18 C19 106.1(4) .
C68 C18 C19 128.3(4) .
C20 C19 N4 124.8(4) .
C20 C19 C18 125.0(4) .
N4 C19 C18 110.1(4) .
C1 C20 C19 121.2(4) .
C1 C20 Pt1 119.1(3) .
C19 C20 Pt1 119.6(3) .
C22 C21 C26 118.9(4) .
C22 C21 C5 117.8(4) .
C26 C21 C5 123.3(4) .
C21 C22 C23 122.2(4) .
C21 C22 H22 118.9 .
C23 C22 H22 118.9 .
C24 C23 C22 117.4(4) .
C24 C23 C27 124.1(4) .
C22 C23 C27 118.5(4) .
C23 C24 C25 122.2(4) .
C23 C24 H24 118.9 .
C25 C24 H24 118.9 .
C26 C25 C24 118.5(4) .
C26 C25 C31 121.4(4) .
C24 C25 C31 120.1(4) .
C25 C26 C21 120.8(4) .
C25 C26 H26 119.6 .
C21 C26 H26 119.6 .
C29 C27 C23 108.3(4) .
C29 C27 C28 108.4(4) .
C23 C27 C28 112.3(4) .
C29 C27 C30 110.2(4) .
C23 C27 C30 109.4(4) .
C28 C27 C30 108.2(4) .
C27 C28 H28A 109.5 .
C27 C28 H28B 109.5 .
H28A C28 H28B 109.5 .
C27 C28 H28C 109.5 .
H28A C28 H28C 109.5 .
H28B C28 H28C 109.5 .
C27 C29 H29A 109.5 .
C27 C29 H29B 109.5 .
H29A C29 H29B 109.5 .
C27 C29 H29C 109.5 .
H29A C29 H29C 109.5 .
H29B C29 H29C 109.5 .
C27 C30 H30A 109.5 .
C27 C30 H30B 109.5 .
H30A C30 H30B 109.5 .
C27 C30 H30C 109.5 .
H30A C30 H30C 109.5 .
H30B C30 H30C 109.5 .
C33 C31 C32 107.4(6) .
C33 C31 C34 113.1(7) .
C32 C31 C34 105.7(6) .
C33 C31 C25 112.1(5) .
C32 C31 C25 111.2(5) .
C34 C31 C25 107.2(5) .
C31 C32 H32A 109.5 .
C31 C32 H32B 109.5 .
H32A C32 H32B 109.5 .
C31 C32 H32C 109.5 .
H32A C32 H32C 109.5 .
H32B C32 H32C 109.5 .
C31 C33 H33A 109.5 .
C31 C33 H33B 109.5 .
H33A C33 H33B 109.5 .
C31 C33 H33C 109.5 .
H33A C33 H33C 109.5 .
H33B C33 H33C 109.5 .
C31 C34 H34A 109.5 .
C31 C34 H34B 109.5 .
H34A C34 H34B 109.5 .
C31 C34 H34C 109.5 .
H34A C34 H34C 109.5 .
H34B C34 H34C 109.5 .
C40 C35 C36 119.7(4) .
C40 C35 C10 118.2(4) .
C36 C35 C10 121.9(4) .
C35 C36 C37 121.6(4) .
C35 C36 H36 119.2 .
C37 C36 H36 119.2 .
C36 C37 C38 117.3(4) .
C36 C37 C41 120.3(4) .
C38 C37 C41 122.4(4) .
C39 C38 C37 122.9(4) .
C39 C38 H38 118.6 .
C37 C38 H38 118.6 .
C38 C39 C40 117.9(4) .
C38 C39 C45 123.2(4) .
C40 C39 C45 118.8(5) .
C35 C40 C39 120.6(5) .
C35 C40 H40 119.7 .
C39 C40 H40 119.7 .
C42 C41 C44 108.9(7) .
C42 C41 C43 108.4(6) .
C44 C41 C43 110.6(6) .
C42 C41 C37 111.0(5) .
C44 C41 C37 107.8(5) .
C43 C41 C37 110.1(5) .
C41 C42 H42A 109.5 .
C41 C42 H42B 109.5 .
H42A C42 H42B 109.5 .
C41 C42 H42C 109.5 .
H42A C42 H42C 109.5 .
H42B C42 H42C 109.5 .
C41 C43 H43A 109.5 .
C41 C43 H43B 109.5 .
H43A C43 H43B 109.5 .
C41 C43 H43C 109.5 .
H43A C43 H43C 109.5 .
H43B C43 H43C 109.5 .
C41 C44 H44A 109.5 .
C41 C44 H44B 109.5 .
H44A C44 H44B 109.5 .
C41 C44 H44C 109.5 .
H44A C44 H44C 109.5 .
H44B C44 H44C 109.5 .
C48 C45 C47 108.6(5) .
C48 C45 C39 108.3(4) .
C47 C45 C39 110.8(4) .
C48 C45 C46 111.0(4) .
C47 C45 C46 107.0(5) .
C39 C45 C46 111.2(5) .
C45 C46 H46A 109.5 .
C45 C46 H46B 109.5 .
H46A C46 H46B 109.5 .
C45 C46 H46C 109.5 .
H46A C46 H46C 109.5 .
H46B C46 H46C 109.5 .
C45 C47 H47A 109.5 .
C45 C47 H47B 109.5 .
H47A C47 H47B 109.5 .
C45 C47 H47C 109.5 .
H47A C47 H47C 109.5 .
H47B C47 H47C 109.5 .
C45 C48 H48A 109.5 .
C45 C48 H48B 109.5 .
H48A C48 H48B 109.5 .
C45 C48 H48C 109.5 .
H48A C48 H48C 109.5 .
H48B C48 H48C 109.5 .
C54 C49 C50 119.8(4) .
C54 C49 C15 118.7(4) .
C50 C49 C15 121.2(4) .
C49 C50 C51 120.7(5) .
C49 C50 H50 119.6 .
C51 C50 H50 119.6 .
C52 C51 C50 118.0(5) .
C52 C51 C55 121.1(5) .
C50 C51 C55 120.8(5) .
C53 C52 C51 123.3(5) .
C53 C52 H52 118.4 .
C51 C52 H52 118.4 .
C52 C53 C54 117.4(5) .
C52 C53 C59 124.4(5) .
C54 C53 C59 118.3(5) .
C49 C54 C53 120.8(5) .
C49 C54 H54 119.6 .
C53 C54 H54 119.6 .
C57 C55 C56 116.1(9) .
C57 C55 C51 111.0(6) .
C56 C55 C51 114.1(5) .
C57 C55 C58 104.9(9) .
C56 C55 C58 101.4(8) .
C51 C55 C58 108.2(7) .
C55 C56 H56A 109.5 .
C55 C56 H56B 109.5 .
H56A C56 H56B 109.5 .
C55 C56 H56C 109.5 .
H56A C56 H56C 109.5 .
H56B C56 H56C 109.5 .
C55 C57 H57A 109.5 .
C55 C57 H57B 109.5 .
H57A C57 H57B 109.5 .
C55 C57 H57C 109.5 .
H57A C57 H57C 109.5 .
H57B C57 H57C 109.5 .
C55 C58 H58A 109.5 .
C55 C58 H58B 109.5 .
H58A C58 H58B 109.5 .
C55 C58 H58C 109.5 .
H58A C58 H58C 109.5 .
H58B C58 H58C 109.5 .
C61 C59 C62 110.8(6) .
C61 C59 C53 108.4(5) .
C62 C59 C53 109.1(4) .
C61 C59 C60 109.8(6) .
C62 C59 C60 107.5(5) .
C53 C59 C60 111.3(5) .
C59 C60 H60A 109.5 .
C59 C60 H60B 109.5 .
H60A C60 H60B 109.5 .
C59 C60 H60C 109.5 .
H60A C60 H60C 109.5 .
H60B C60 H60C 109.5 .
C59 C61 H61A 109.5 .
C59 C61 H61B 109.5 .
H61A C61 H61B 109.5 .
C59 C61 H61C 109.5 .
H61A C61 H61C 109.5 .
H61B C61 H61C 109.5 .
C59 C62 H62A 109.5 .
C59 C62 H62B 109.5 .
H62A C62 H62B 109.5 .
C59 C62 H62C 109.5 .
H62A C62 H62C 109.5 .
H62B C62 H62C 109.5 .
N5 C63 C64 118.8(4) .
N5 C63 C2 120.7(4) .
C64 C63 C2 120.0(4) .
C65 C64 C63 120.5(5) .
C65 C64 H64 119.8 .
C63 C64 H64 119.8 .
C64 C65 C66 118.5(5) .
C64 C65 H65 120.7 .
C66 C65 H65 120.7 .
C67 C66 C65 119.3(5) .
C67 C66 H66 120.4 .
C65 C66 H66 120.4 .
N5 C67 C66 122.0(4) .
N5 C67 H67 119.0 .
C66 C67 H67 119.0 .
N6 C68 C69 119.4(4) .
N6 C68 C18 120.3(4) .
C69 C68 C18 119.7(4) .
C70 C69 C68 120.4(5) .
C70 C69 H69 119.8 .
C68 C69 H69 119.8 .
C71 C70 C69 118.8(4) .
C71 C70 H70 120.6 .
C69 C70 H70 120.6 .
C70 C71 C72 119.1(4) .
C70 C71 H71 120.5 .
C72 C71 H71 120.5 .
N6 C72 C71 121.9(5) .
N6 C72 H72 119.0 .
C71 C72 H72 119.0 .
Cl9 C1S Cl5 100.8(5) .
Cl9 C1S Cl8 128.4(6) .
Cl5 C1S Cl8 130.5(5) .
Cl9 C1S Cl6 127.0(6) .
Cl5 C1S Cl6 119.6(6) .
Cl8 C1S Cl6 27.1(4) .
Cl9 C1S Cl7 123.6(5) .
Cl5 C1S Cl7 28.0(3) .
Cl8 C1S Cl7 107.1(5) .
Cl6 C1S Cl7 106.7(5) .
Cl9 C1S Cl4 29.5(4) .
Cl5 C1S Cl4 111.3(6) .
Cl8 C1S Cl4 110.6(5) .
Cl6 C1S Cl4 99.8(5) .
Cl7 C1S Cl4 139.2(6) .
Cl9 C1S H1S 84.9 .
Cl5 C1S H1S 106.7 .
Cl8 C1S H1S 84.6 .
Cl6 C1S H1S 111.6 .
Cl7 C1S H1S 91.3 .
Cl4 C1S H1S 107.2 .
C1S Cl4 Cl4 144.7(4) 2_655
C1S Cl9 H1S 32.7 .
C4 N1 C1 105.2(3) .
C4 N1 Ni1 126.8(3) .
C1 N1 Ni1 127.6(3) .
C9 N2 C6 104.7(3) .
C9 N2 Ni1 127.8(3) .
C6 N2 Ni1 127.4(3) .
C14 N3 C11 104.3(4) .
C14 N3 Ni1 128.1(3) .
C11 N3 Ni1 127.4(3) .
C19 N4 C16 105.2(3) .
C19 N4 Ni1 128.9(3) .
C16 N4 Ni1 125.5(3) .
C67 N5 C63 120.2(4) .
C67 N5 Pt1 118.3(3) .
C63 N5 Pt1 121.2(3) .
C68 N6 C72 119.6(4) .
C68 N6 Pt1 121.6(3) .
C72 N6 Pt1 118.1(3) .
N4 Ni1 N1 88.99(14) .
N4 Ni1 N2 175.75(14) .
N1 Ni1 N2 90.55(14) .
N4 Ni1 N3 90.81(14) .
N1 Ni1 N3 176.01(14) .
N2 Ni1 N3 89.94(14) .
C20 Pt1 N5 91.95(15) .
C20 Pt1 N6 93.35(16) .
N5 Pt1 N6 174.70(14) .
C20 Pt1 Cl3 88.73(11) .
N5 Pt1 Cl3 89.98(11) .
N6 Pt1 Cl3 90.28(11) .
C20 Pt1 Cl2 90.33(11) .
N5 Pt1 Cl2 89.93(11) .
N6 Pt1 Cl2 89.90(11) .
Cl3 Pt1 Cl2 179.05(5) .
C20 Pt1 Cl1 179.01(11) .
N5 Pt1 Cl1 87.54(10) .
N6 Pt1 Cl1 87.16(11) .
Cl3 Pt1 Cl1 90.42(5) .
Cl2 Pt1 Cl1 90.52(5) .

loop_
_geom_bond_atom_site_label_1
_geom_bond_atom_site_label_2
_geom_bond_distance
_geom_bond_site_symmetry_2
C1 C20 1.382(6) .
C1 N1 1.385(5) .
C1 C2 1.446(6) .
C2 C3 1.352(6) .
C2 C63 1.450(6) .
C3 C4 1.421(6) .
C3 H3 0.9500 .
C4 N1 1.376(5) .
C4 C5 1.402(6) .
C5 C6 1.368(6) .
C5 C21 1.498(6) .
C6 N2 1.392(5) .
C6 C7 1.432(6) .
C7 C8 1.341(6) .
C7 H7 0.9500 .
C8 C9 1.430(6) .
C8 H8 0.9500 .
C9 N2 1.380(5) .
C9 C10 1.384(6) .
C10 C11 1.384(6) .
C10 C35 1.502(6) .
C11 N3 1.385(5) .
C11 C12 1.424(6) .
C12 C13 1.354(7) .
C12 H12 0.9500 .
C13 C14 1.442(6) .
C13 H13 0.9500 .
C14 N3 1.376(5) .
C14 C15 1.385(6) .
C15 C16 1.380(6) .
C15 C49 1.489(6) .
C16 N4 1.388(5) .
C16 C17 1.419(6) .
C17 C18 1.351(6) .
C17 H17 0.9500 .
C18 C68 1.444(6) .
C18 C19 1.448(5) .
C19 C20 1.384(6) .
C19 N4 1.386(6) .
C20 Pt1 2.025(4) .
C21 C22 1.385(6) .
C21 C26 1.394(6) .
C22 C23 1.394(6) .
C22 H22 0.9500 .
C23 C24 1.388(6) .
C23 C27 1.531(6) .
C24 C25 1.398(6) .
C24 H24 0.9500 .
C25 C26 1.390(6) .
C25 C31 1.543(6) .
C26 H26 0.9500 .
C27 C29 1.521(7) .
C27 C28 1.543(6) .
C27 C30 1.546(7) .
C28 H28A 0.9800 .
C28 H28B 0.9800 .
C28 H28C 0.9800 .
C29 H29A 0.9800 .
C29 H29B 0.9800 .
C29 H29C 0.9800 .
C30 H30A 0.9800 .
C30 H30B 0.9800 .
C30 H30C 0.9800 .
C31 C33 1.503(9) .
C31 C32 1.530(9) .
C31 C34 1.531(10) .
C32 H32A 0.9800 .
C32 H32B 0.9800 .
C32 H32C 0.9800 .
C33 H33A 0.9800 .
C33 H33B 0.9800 .
C33 H33C 0.9800 .
C34 H34A 0.9800 .
C34 H34B 0.9800 .
C34 H34C 0.9800 .
C35 C40 1.382(6) .
C35 C36 1.387(7) .
C36 C37 1.394(6) .
C36 H36 0.9500 .
C37 C38 1.394(6) .
C37 C41 1.539(7) .
C38 C39 1.384(7) .
C38 H38 0.9500 .
C39 C40 1.409(6) .
C39 C45 1.537(7) .
C40 H40 0.9500 .
C41 C42 1.502(8) .
C41 C44 1.508(10) .
C41 C43 1.537(8) .
C42 H42A 0.9800 .
C42 H42B 0.9800 .
C42 H42C 0.9800 .
C43 H43A 0.9800 .
C43 H43B 0.9800 .
C43 H43C 0.9800 .
C44 H44A 0.9800 .
C44 H44B 0.9800 .
C44 H44C 0.9800 .
C45 C48 1.528(9) .
C45 C47 1.530(8) .
C45 C46 1.542(7) .
C46 H46A 0.9800 .
C46 H46B 0.9800 .
C46 H46C 0.9800 .
C47 H47A 0.9800 .
C47 H47B 0.9800 .
C47 H47C 0.9800 .
C48 H48A 0.9800 .
C48 H48B 0.9800 .
C48 H48C 0.9800 .
C49 C54 1.386(7) .
C49 C50 1.393(7) .
C50 C51 1.394(7) .
C50 H50 0.9500 .
C51 C52 1.386(8) .
C51 C55 1.540(8) .
C52 C53 1.383(8) .
C52 H52 0.9500 .
C53 C54 1.411(7) .
C53 C59 1.530(7) .
C54 H54 0.9500 .
C55 C57 1.475(10) .
C55 C56 1.484(12) .
C55 C58 1.583(13) .
C56 H56A 0.9800 .
C56 H56B 0.9800 .
C56 H56C 0.9800 .
C57 H57A 0.9800 .
C57 H57B 0.9800 .
C57 H57C 0.9800 .
C58 H58A 0.9800 .
C58 H58B 0.9800 .
C58 H58C 0.9800 .
C59 C61 1.524(8) .
C59 C62 1.528(9) .
C59 C60 1.547(9) .
C60 H60A 0.9800 .
C60 H60B 0.9800 .
C60 H60C 0.9800 .
C61 H61A 0.9800 .
C61 H61B 0.9800 .
C61 H61C 0.9800 .
C62 H62A 0.9800 .
C62 H62B 0.9800 .
C62 H62C 0.9800 .
C63 N5 1.353(5) .
C63 C64 1.409(6) .
C64 C65 1.377(7) .
C64 H64 0.9500 .
C65 C66 1.383(7) .
C65 H65 0.9500 .
C66 C67 1.375(7) .
C66 H66 0.9500 .
C67 N5 1.340(6) .
C67 H67 0.9500 .
C68 N6 1.354(6) .
C68 C69 1.399(6) .
C69 C70 1.388(6) .
C69 H69 0.9500 .
C70 C71 1.374(8) .
C70 H70 0.9500 .
C71 C72 1.382(7) .
C71 H71 0.9500 .
C72 N6 1.354(5) .
C72 H72 0.9500 .
C1S Cl9 1.609(7) .
C1S Cl5 1.692(8) .
C1S Cl8 1.719(7) .
C1S Cl6 1.761(8) .
C1S Cl7 1.822(7) .
C1S Cl4 1.886(8) .
C1S H1S 0.9800 .
Cl1 Pt1 2.4235(12) .
Cl2 Pt1 2.3237(13) .
Cl3 Pt1 2.3187(13) .
Cl4 Cl4 2.323(16) 2_655
Cl9 H1S 1.8078 .
N1 Ni1 1.935(4) .
N2 Ni1 1.940(3) .
N3 Ni1 1.940(3) .
N4 Ni1 1.931(3) .
N5 Pt1 2.044(4) .
N6 Pt1 2.047(4) .
